data_3000168
loop_
_publ_author_name
'James, Alwin'
'Esfahani, M Mahdi Davari'
'Woerner, William R'
'Sinclair, Alexandra'
'Ehm, Lars'
'Oganov, Artem R'
'Parise, John B.'

_journal_name_full 'To be published in Crystals'
_chemical_formula_sum 'Ga4.967 N1.033 O13.967 Ti4.033'
_symmetry_space_group_name_Hall '-C 2y'
_symmetry_space_group_name_H-M 'C 1 2/m 1'
_cell_angle_alpha 90.000000(0)
_cell_angle_beta 98.446000(0)
_cell_angle_gamma 90.000000(0)
_cell_length_a 17.822600(0)
_cell_length_b 2.997020(0)
_cell_length_c 9.420500(0)
_cell_volume 497.736
_cod_database_code 3000168
_cod_hold_until_date 2018-06-19

loop_
_atom_site_label
_atom_site_fract_x
_atom_site_fract_y
_atom_site_fract_z
? ? ? ?
